data_4068236
loop_
_publ_author_name
'Yamaguchi, Yoshitaka'
'Ichioka, Hiromi'
'Klein, Axel'
'Brennessel, William W.'
'Vicic, David A.'

_publ_section_title
;
 Linear Bis(perfluoroalkyl) Complexes of Nickel Bipyridine
;
_journal_issue 4
_journal_name_full Organometallics
_journal_page_first 1477
_journal_paper_doi 10.1021/om2012776
_journal_volume 31
_journal_year 2012
_chemical_formula_moiety 'C22 H24 F10 N2 Ni'
_chemical_formula_sum 'C22 H24 F10 N2 Ni'
_chemical_formula_weight 565.14
_chemical_name_common hawdv07
_chemical_name_systematic
; 
 ? 
;
_space_group_IT_number 14
_symmetry_cell_setting monoclinic
_symmetry_space_group_name_Hall '-P 2ybc'
_symmetry_space_group_name_H-M 'P 1 21/c 1'
_atom_sites_solution_hydrogens geom
_atom_sites_solution_primary direct
_atom_sites_solution_secondary difmap
_audit_creation_method SHELXL-97
_cell_angle_alpha 90.00
_cell_angle_beta 93.361(5)
_cell_angle_gamma 90.00
_cell_formula_units_Z 4
_cell_length_a 13.355(3)
_cell_length_b 9.754(2)
_cell_length_c 17.601(4)
_cell_measurement_reflns_used 4040
_cell_measurement_temperature 100.0(1)
_cell_measurement_theta_max 26.92
_cell_measurement_theta_min 2.32
_cell_volume 2288.8(9)
_computing_cell_refinement 'SAINT (Bruker, 2009)'
_computing_data_collection 'APEX2 (Bruker, 2011)'
_computing_data_reduction 'SAINT (Bruker, 2009)'
_computing_molecular_graphics 'SHELXTL-97 (Sheldrick, 2008)'
_computing_publication_material 'SHELXTL-97 (Sheldrick, 2008)'
_computing_structure_refinement 'SHELXL-97 (Sheldrick, 2008)'
_computing_structure_solution 'SIR97 (Altomare et al., 1999)'
_diffrn_ambient_temperature 100.0(1)
_diffrn_measured_fraction_theta_full 1.000
_diffrn_measured_fraction_theta_max 1.000
_diffrn_measurement_device_type 'Bruker SMART APEX II CCD Platform'
_diffrn_measurement_method 'area detector, \w scans per \f'
_diffrn_radiation_monochromator graphite
_diffrn_radiation_source 'fine-focus sealed tube'
_diffrn_radiation_type MoK\a
_diffrn_radiation_wavelength 0.71073
_diffrn_reflns_av_R_equivalents 0.1186
_diffrn_reflns_av_sigmaI/netI 0.0815
_diffrn_reflns_limit_h_max 17
_diffrn_reflns_limit_h_min -17
_diffrn_reflns_limit_k_max 12
_diffrn_reflns_limit_k_min 0
_diffrn_reflns_limit_l_max 22
_diffrn_reflns_limit_l_min 0
_diffrn_reflns_number 50084
_diffrn_reflns_theta_full 27.48
_diffrn_reflns_theta_max 27.48
_diffrn_reflns_theta_min 1.53
_diffrn_standards_number 0
_exptl_absorpt_coefficient_mu 0.942
_exptl_absorpt_correction_T_max 0.9117
_exptl_absorpt_correction_T_min 0.7652
_exptl_absorpt_correction_type multi-scan
_exptl_absorpt_process_details 'TWINABS (Sheldrick, 2008)'
_exptl_crystal_colour orange
_exptl_crystal_density_diffrn 1.640
_exptl_crystal_density_method 'not measured'
_exptl_crystal_description rod
_exptl_crystal_F_000 1152
_exptl_crystal_size_max 0.30
_exptl_crystal_size_mid 0.12
_exptl_crystal_size_min 0.10
_refine_diff_density_max 1.018
_refine_diff_density_min -0.850
_refine_diff_density_rms 0.136
_refine_ls_extinction_method none
_refine_ls_goodness_of_fit_ref 1.120
_refine_ls_hydrogen_treatment constr
_refine_ls_matrix_type full
_refine_ls_number_parameters 323
_refine_ls_number_reflns 5262
_refine_ls_number_restraints 0
_refine_ls_restrained_S_all 1.120
_refine_ls_R_factor_all 0.1130
_refine_ls_R_factor_gt 0.0765
_refine_ls_shift/su_max 0.000
_refine_ls_shift/su_mean 0.000
_refine_ls_structure_factor_coef Fsqd
_refine_ls_weighting_details 'calc w=1/[\s^2^(Fo^2^)+(0.0551P)^2^+11.0471P] where P=(Fo^2^+2Fc^2^)/3'
_refine_ls_weighting_scheme calc
_refine_ls_wR_factor_gt 0.1766
_refine_ls_wR_factor_ref 0.1912
_reflns_number_gt 3813
_reflns_number_total 5262
_reflns_threshold_expression >2sigma(I)
_cod_data_source_file om2012776_si_001.cif
_cod_data_source_block C2F5
_cod_original_cell_volume 2288.9(9)
_cod_database_code 4068236

loop_
_symmetry_equiv_pos_as_xyz
'x, y, z'
'-x, y+1/2, -z+1/2'
'-x, -y, -z'
'x, -y-1/2, z-1/2'

loop_
_atom_site_label
_atom_site_type_symbol
_atom_site_fract_x
_atom_site_fract_y
_atom_site_fract_z
_atom_site_U_iso_or_equiv
_atom_site_adp_type
_atom_site_occupancy
_atom_site_symmetry_multiplicity
_atom_site_calc_flag
_atom_site_refinement_flags
Ni1 Ni 0.25643(6) -0.02846(8) 0.45807(5) 0.0190(2) Uani 1 1 d .
N1 N 0.3437(4) -0.0567(5) 0.3751(3) 0.0198(11) Uani 1 1 d .
N2 N 0.1686(4) 0.0486(5) 0.3757(3) 0.0203(11) Uani 1 1 d .
C1 C 0.4410(4) -0.0849(6) 0.3831(4) 0.0207(13) Uani 1 1 d .
H1 H 0.4680 -0.1139 0.4316 0.025 Uiso 1 1 calc R
C2 C 0.5054(5) -0.0744(6) 0.3240(4) 0.0209(13) Uani 1 1 d .
H2 H 0.5749 -0.0936 0.3330 0.025 Uiso 1 1 calc R
C3 C 0.4680(4) -0.0356(6) 0.2517(4) 0.0206(13) Uani 1 1 d .
C4 C 0.3653(5) -0.0058(6) 0.2433(4) 0.0210(13) Uani 1 1 d .
H4 H 0.3357 0.0200 0.1950 0.025 Uiso 1 1 calc R
C5 C 0.3069(4) -0.0144(6) 0.3060(4) 0.0193(12) Uani 1 1 d .
C6 C 0.1988(5) 0.0232(6) 0.3049(3) 0.0197(12) Uani 1 1 d .
C7 C 0.1360(4) 0.0289(7) 0.2398(3) 0.0191(12) Uani 1 1 d .
H7 H 0.1619 0.0139 0.1913 0.023 Uiso 1 1 calc R
C8 C 0.0334(5) 0.0572(6) 0.2457(4) 0.0217(14) Uani 1 1 d .
C9 C 0.0027(5) 0.0824(6) 0.3186(4) 0.0219(14) Uani 1 1 d .
H9 H -0.0657 0.1030 0.3256 0.026 Uiso 1 1 calc R
C10 C 0.0704(5) 0.0780(7) 0.3809(4) 0.0225(13) Uani 1 1 d .
H10 H 0.0468 0.0965 0.4297 0.027 Uiso 1 1 calc R
C11 C 0.5391(5) -0.0223(7) 0.1867(4) 0.0230(13) Uani 1 1 d .
C12 C 0.4854(5) 0.0194(7) 0.1127(4) 0.0267(14) Uani 1 1 d .
H12A H 0.4343 -0.0493 0.0980 0.040 Uiso 1 1 calc R
H12B H 0.5337 0.0259 0.0731 0.040 Uiso 1 1 calc R
H12C H 0.4532 0.1087 0.1190 0.040 Uiso 1 1 calc R
C13 C 0.6195(5) 0.0827(7) 0.2106(4) 0.0238(14) Uani 1 1 d .
H13A H 0.5874 0.1697 0.2229 0.036 Uiso 1 1 calc R
H13B H 0.6637 0.0969 0.1688 0.036 Uiso 1 1 calc R
H13C H 0.6589 0.0490 0.2555 0.036 Uiso 1 1 calc R
C14 C 0.5894(5) -0.1646(7) 0.1750(4) 0.0306(16) Uani 1 1 d .
H14A H 0.5378 -0.2322 0.1598 0.046 Uiso 1 1 calc R
H14B H 0.6247 -0.1938 0.2227 0.046 Uiso 1 1 calc R
H14C H 0.6374 -0.1572 0.1351 0.046 Uiso 1 1 calc R
C15 C -0.0448(5) 0.0559(7) 0.1784(4) 0.0239(14) Uani 1 1 d .
C16 C 0.0021(5) 0.0190(8) 0.1037(4) 0.0323(16) Uani 1 1 d .
H16A H 0.0542 0.0861 0.0933 0.048 Uiso 1 1 calc R
H16B H -0.0499 0.0200 0.0620 0.048 Uiso 1 1 calc R
H16C H 0.0319 -0.0726 0.1080 0.048 Uiso 1 1 calc R
C17 C -0.0942(6) 0.1960(7) 0.1719(4) 0.0331(17) Uani 1 1 d .
H17A H -0.0442 0.2647 0.1594 0.050 Uiso 1 1 calc R
H17B H -0.1222 0.2197 0.2204 0.050 Uiso 1 1 calc R
H17C H -0.1481 0.1939 0.1317 0.050 Uiso 1 1 calc R
C18 C -0.1217(5) -0.0551(7) 0.1949(4) 0.0312(16) Uani 1 1 d .
H18A H -0.1584 -0.0283 0.2391 0.047 Uiso 1 1 calc R
H18B H -0.0870 -0.1422 0.2055 0.047 Uiso 1 1 calc R
H18C H -0.1689 -0.0660 0.1505 0.047 Uiso 1 1 calc R
C19 C 0.2122(5) 0.0744(6) 0.5422(3) 0.0200(13) Uani 1 1 d .
F1 F 0.1088(3) 0.0823(4) 0.5525(2) 0.0299(9) Uani 1 1 d .
F2 F 0.2533(3) 0.0411(4) 0.6141(2) 0.0311(9) Uani 1 1 d .
C20 C 0.2443(6) 0.2240(6) 0.5340(4) 0.0277(15) Uani 1 1 d .
F3 F 0.2334(3) 0.2972(4) 0.5984(2) 0.0359(10) Uani 1 1 d .
F4 F 0.1937(3) 0.2880(4) 0.4775(2) 0.0397(11) Uani 1 1 d .
F5 F 0.3422(3) 0.2293(4) 0.5219(3) 0.0409(11) Uani 1 1 d .
C21 C 0.3059(5) -0.1775(6) 0.5198(4) 0.0218(13) Uani 1 1 d .
F6 F 0.3390(3) -0.2787(4) 0.4707(2) 0.0317(9) Uani 1 1 d .
F7 F 0.3873(3) -0.1577(4) 0.5706(2) 0.0306(9) Uani 1 1 d .
C22 C 0.2277(5) -0.2562(6) 0.5649(4) 0.0257(14) Uani 1 1 d .
F8 F 0.2427(3) -0.3908(4) 0.5662(3) 0.0410(11) Uani 1 1 d .
F9 F 0.2252(4) -0.2176(5) 0.6360(3) 0.0548(14) Uani 1 1 d .
F10 F 0.1364(3) -0.2365(5) 0.5331(3) 0.0539(15) Uani 1 1 d .

loop_
_atom_site_aniso_label
_atom_site_aniso_U_11
_atom_site_aniso_U_22
_atom_site_aniso_U_33
_atom_site_aniso_U_23
_atom_site_aniso_U_13
_atom_site_aniso_U_12
Ni1 0.0239(4) 0.0131(3) 0.0203(4) 0.0000(4) 0.0036(3) 0.0007(3)
N1 0.031(3) 0.008(2) 0.021(3) 0.0002(19) 0.003(2) 0.003(2)
N2 0.025(3) 0.014(3) 0.023(3) -0.001(2) 0.005(2) 0.002(2)
C1 0.020(3) 0.021(3) 0.021(3) 0.002(3) 0.002(2) 0.001(3)
C2 0.022(3) 0.014(3) 0.027(3) -0.001(2) 0.007(3) 0.000(2)
C3 0.022(3) 0.013(3) 0.027(3) 0.000(3) 0.002(2) -0.001(3)
C4 0.032(3) 0.011(3) 0.020(3) 0.002(2) 0.000(3) -0.003(2)
C5 0.021(3) 0.013(3) 0.025(3) 0.000(2) 0.001(2) -0.006(2)
C6 0.025(3) 0.010(3) 0.024(3) 0.001(3) 0.004(2) -0.002(3)
C7 0.022(3) 0.020(3) 0.016(3) 0.005(3) 0.003(2) 0.002(3)
C8 0.028(3) 0.008(3) 0.029(3) 0.000(2) 0.005(3) -0.005(2)
C9 0.016(3) 0.018(3) 0.033(4) -0.006(3) 0.004(3) 0.000(2)
C10 0.026(3) 0.018(3) 0.024(3) -0.002(3) 0.005(3) 0.001(3)
C11 0.021(3) 0.019(3) 0.029(3) 0.001(3) 0.002(3) 0.002(3)
C12 0.024(3) 0.030(4) 0.026(3) 0.003(3) 0.005(3) 0.000(3)
C13 0.027(3) 0.018(3) 0.026(3) 0.000(3) 0.003(3) -0.001(3)
C14 0.028(4) 0.023(3) 0.042(4) -0.004(3) 0.009(3) 0.000(3)
C15 0.024(3) 0.021(3) 0.026(3) -0.003(3) -0.001(3) -0.001(3)
C16 0.027(3) 0.044(4) 0.025(4) -0.008(3) -0.004(3) 0.005(3)
C17 0.045(4) 0.018(3) 0.035(4) 0.000(3) -0.006(3) 0.000(3)
C18 0.026(3) 0.030(4) 0.036(4) -0.003(3) -0.005(3) -0.005(3)
C19 0.024(3) 0.016(3) 0.020(3) 0.001(2) 0.001(3) 0.003(2)
F1 0.027(2) 0.031(2) 0.033(2) -0.0015(18) 0.0110(17) 0.0005(16)
F2 0.051(2) 0.022(2) 0.0204(19) 0.0040(16) 0.0003(18) 0.0111(19)
C20 0.042(4) 0.017(3) 0.024(3) -0.004(3) 0.003(3) 0.001(3)
F3 0.050(3) 0.022(2) 0.036(2) -0.0132(18) 0.0022(19) 0.0021(19)
F4 0.058(3) 0.020(2) 0.039(3) 0.0015(18) -0.009(2) 0.0038(19)
F5 0.034(2) 0.033(2) 0.057(3) -0.016(2) 0.016(2) -0.0152(19)
C21 0.025(3) 0.018(3) 0.023(3) -0.001(3) 0.003(3) 0.001(2)
F6 0.048(2) 0.0158(18) 0.033(2) 0.0024(16) 0.0144(19) 0.0069(17)
F7 0.0269(19) 0.027(2) 0.037(2) 0.0063(18) -0.0078(17) 0.0003(16)
C22 0.039(4) 0.013(3) 0.025(3) 0.003(3) 0.002(3) 0.006(3)
F8 0.050(3) 0.0142(18) 0.061(3) 0.0071(19) 0.025(2) 0.0019(19)
F9 0.092(4) 0.041(3) 0.035(3) -0.008(2) 0.031(2) -0.024(3)
F10 0.026(2) 0.049(3) 0.086(4) 0.037(3) 0.000(2) -0.006(2)

loop_
_atom_type_symbol
_atom_type_description
_atom_type_scat_dispersion_real
_atom_type_scat_dispersion_imag
_atom_type_scat_source
C C 0.0033 0.0016 'International Tables Vol C Tables 4.2.6.8 and 6.1.1.4'
H H 0.0000 0.0000 'International Tables Vol C Tables 4.2.6.8 and 6.1.1.4'
N N 0.0061 0.0033 'International Tables Vol C Tables 4.2.6.8 and 6.1.1.4'
F F 0.0171 0.0103 'International Tables Vol C Tables 4.2.6.8 and 6.1.1.4'
Ni Ni 0.3393 1.1124 'International Tables Vol C Tables 4.2.6.8 and 6.1.1.4'

loop_
_geom_angle_atom_site_label_1
_geom_angle_atom_site_label_2
_geom_angle_atom_site_label_3
_geom_angle
C21 Ni1 C19 94.0(3)
C21 Ni1 N1 96.7(2)
C19 Ni1 N1 152.2(2)
C21 Ni1 N2 152.2(2)
C19 Ni1 N2 100.0(2)
N1 Ni1 N2 81.8(2)
C1 N1 C5 117.5(5)
C1 N1 Ni1 125.2(4)
C5 N1 Ni1 115.5(4)
C10 N2 C6 116.3(5)
C10 N2 Ni1 125.0(4)
C6 N2 Ni1 114.4(4)
N1 C1 C2 123.4(6)
N1 C1 H1 118.3
C2 C1 H1 118.3
C3 C2 C1 119.9(6)
C3 C2 H2 120.1
C1 C2 H2 120.1
C2 C3 C4 116.7(6)
C2 C3 C11 120.0(5)
C4 C3 C11 123.2(5)
C5 C4 C3 119.6(6)
C5 C4 H4 120.2
C3 C4 H4 120.2
N1 C5 C4 122.8(6)
N1 C5 C6 113.0(5)
C4 C5 C6 124.3(6)
N2 C6 C7 123.9(6)
N2 C6 C5 111.9(5)
C7 C6 C5 124.3(5)
C6 C7 C8 119.5(6)
C6 C7 H7 120.2
C8 C7 H7 120.2
C9 C8 C7 116.3(6)
C9 C8 C15 119.4(6)
C7 C8 C15 124.3(6)
C10 C9 C8 120.8(6)
C10 C9 H9 119.6
C8 C9 H9 119.6
N2 C10 C9 123.1(6)
N2 C10 H10 118.4
C9 C10 H10 118.4
C12 C11 C13 110.4(5)
C12 C11 C3 112.5(5)
C13 C11 C3 107.9(5)
C12 C11 C14 108.2(6)
C13 C11 C14 109.4(5)
C3 C11 C14 108.3(5)
C11 C12 H12A 109.5
C11 C12 H12B 109.5
H12A C12 H12B 109.5
C11 C12 H12C 109.5
H12A C12 H12C 109.5
H12B C12 H12C 109.5
C11 C13 H13A 109.5
C11 C13 H13B 109.5
H13A C13 H13B 109.5
C11 C13 H13C 109.5
H13A C13 H13C 109.5
H13B C13 H13C 109.5
C11 C14 H14A 109.5
C11 C14 H14B 109.5
H14A C14 H14B 109.5
C11 C14 H14C 109.5
H14A C14 H14C 109.5
H14B C14 H14C 109.5
C17 C15 C16 110.2(6)
C17 C15 C8 108.9(5)
C16 C15 C8 111.8(5)
C17 C15 C18 110.9(6)
C16 C15 C18 107.9(6)
C8 C15 C18 107.0(5)
C15 C16 H16A 109.5
C15 C16 H16B 109.5
H16A C16 H16B 109.5
C15 C16 H16C 109.5
H16A C16 H16C 109.5
H16B C16 H16C 109.5
C15 C17 H17A 109.5
C15 C17 H17B 109.5
H17A C17 H17B 109.5
C15 C17 H17C 109.5
H17A C17 H17C 109.5
H17B C17 H17C 109.5
C15 C18 H18A 109.5
C15 C18 H18B 109.5
H18A C18 H18B 109.5
C15 C18 H18C 109.5
H18A C18 H18C 109.5
H18B C18 H18C 109.5
F2 C19 F1 103.5(5)
F2 C19 C20 102.2(5)
F1 C19 C20 104.0(5)
F2 C19 Ni1 117.4(4)
F1 C19 Ni1 118.6(4)
C20 C19 Ni1 109.0(4)
F4 C20 F5 108.8(6)
F4 C20 F3 107.8(5)
F5 C20 F3 105.4(5)
F4 C20 C19 112.8(5)
F5 C20 C19 109.5(5)
F3 C20 C19 112.2(5)
F7 C21 F6 103.5(5)
F7 C21 C22 105.5(5)
F6 C21 C22 102.3(5)
F7 C21 Ni1 119.7(4)
F6 C21 Ni1 107.2(4)
C22 C21 Ni1 116.5(4)
F9 C22 F10 106.8(6)
F9 C22 F8 106.3(6)
F10 C22 F8 106.5(6)
F9 C22 C21 113.7(6)
F10 C22 C21 110.0(5)
F8 C22 C21 113.1(5)

loop_
_geom_bond_atom_site_label_1
_geom_bond_atom_site_label_2
_geom_bond_distance
Ni1 C21 1.910(6)
Ni1 C19 1.911(6)
Ni1 N1 1.941(5)
Ni1 N2 1.960(5)
N1 C1 1.327(8)
N1 C5 1.349(8)
N2 C10 1.351(8)
N2 C6 1.356(8)
C1 C2 1.392(8)
C1 H1 0.9500
C2 C3 1.391(9)
C2 H2 0.9500
C3 C4 1.402(9)
C3 C11 1.535(9)
C4 C5 1.391(8)
C4 H4 0.9500
C5 C6 1.488(8)
C6 C7 1.380(8)
C7 C8 1.408(8)
C7 H7 0.9500
C8 C9 1.391(9)
C8 C15 1.532(9)
C9 C10 1.380(9)
C9 H9 0.9500
C10 H10 0.9500
C11 C12 1.505(9)
C11 C13 1.524(9)
C11 C14 1.562(9)
C12 H12A 0.9800
C12 H12B 0.9800
C12 H12C 0.9800
C13 H13A 0.9800
C13 H13B 0.9800
C13 H13C 0.9800
C14 H14A 0.9800
C14 H14B 0.9800
C14 H14C 0.9800
C15 C17 1.518(9)
C15 C16 1.531(9)
C15 C18 1.532(9)
C16 H16A 0.9800
C16 H16B 0.9800
C16 H16C 0.9800
C17 H17A 0.9800
C17 H17B 0.9800
C17 H17C 0.9800
C18 H18A 0.9800
C18 H18B 0.9800
C18 H18C 0.9800
C19 F2 1.387(7)
C19 F1 1.406(7)
C19 C20 1.530(9)
C20 F4 1.325(8)
C20 F5 1.339(8)
C20 F3 1.355(7)
C21 F7 1.379(7)
C21 F6 1.400(7)
C21 C22 1.551(9)
C22 F9 1.310(8)
C22 F10 1.325(8)
C22 F8 1.328(7)

loop_
_geom_torsion_atom_site_label_1
_geom_torsion_atom_site_label_2
_geom_torsion_atom_site_label_3
_geom_torsion_atom_site_label_4
_geom_torsion
C21 Ni1 N1 C1 -43.4(5)
C19 Ni1 N1 C1 68.7(7)
N2 Ni1 N1 C1 164.6(5)
C21 Ni1 N1 C5 152.0(4)
C19 Ni1 N1 C5 -96.0(6)
N2 Ni1 N1 C5 -0.1(4)
C21 Ni1 N2 C10 78.1(7)
C19 Ni1 N2 C10 -41.1(5)
N1 Ni1 N2 C10 167.0(5)
C21 Ni1 N2 C6 -77.4(7)
C19 Ni1 N2 C6 163.4(4)
N1 Ni1 N2 C6 11.5(4)
C5 N1 C1 C2 -0.7(9)
Ni1 N1 C1 C2 -165.1(5)
N1 C1 C2 C3 -1.6(10)
C1 C2 C3 C4 1.4(9)
C1 C2 C3 C11 179.3(6)
C2 C3 C4 C5 0.8(9)
C11 C3 C4 C5 -177.0(6)
C1 N1 C5 C4 3.1(9)
Ni1 N1 C5 C4 169.0(5)
C1 N1 C5 C6 -176.2(5)
Ni1 N1 C5 C6 -10.3(6)
C3 C4 C5 N1 -3.2(9)
C3 C4 C5 C6 176.0(6)
C10 N2 C6 C7 1.5(9)
Ni1 N2 C6 C7 159.2(5)
C10 N2 C6 C5 -177.3(5)
Ni1 N2 C6 C5 -19.6(6)
N1 C5 C6 N2 19.4(7)
C4 C5 C6 N2 -159.8(6)
N1 C5 C6 C7 -159.4(6)
C4 C5 C6 C7 21.4(10)
N2 C6 C7 C8 -2.7(10)
C5 C6 C7 C8 176.0(5)
C6 C7 C8 C9 2.1(9)
C6 C7 C8 C15 -175.4(6)
C7 C8 C9 C10 -0.7(9)
C15 C8 C9 C10 177.0(6)
C6 N2 C10 C9 0.1(9)
Ni1 N2 C10 C9 -155.0(5)
C8 C9 C10 N2 -0.5(10)
C2 C3 C11 C12 179.5(6)
C4 C3 C11 C12 -2.8(9)
C2 C3 C11 C13 -58.3(8)
C4 C3 C11 C13 119.4(6)
C2 C3 C11 C14 60.0(8)
C4 C3 C11 C14 -122.3(6)
C9 C8 C15 C17 61.0(7)
C7 C8 C15 C17 -121.5(7)
C9 C8 C15 C16 -177.0(6)
C7 C8 C15 C16 0.5(9)
C9 C8 C15 C18 -59.0(7)
C7 C8 C15 C18 118.5(7)
C21 Ni1 C19 F2 19.5(5)
N1 Ni1 C19 F2 -93.2(6)
N2 Ni1 C19 F2 175.5(4)
C21 Ni1 C19 F1 -106.2(5)
N1 Ni1 C19 F1 141.1(5)
N2 Ni1 C19 F1 49.7(5)
C21 Ni1 C19 C20 135.1(5)
N1 Ni1 C19 C20 22.4(8)
N2 Ni1 C19 C20 -69.0(5)
F2 C19 C20 F4 -164.7(5)
F1 C19 C20 F4 -57.2(7)
Ni1 C19 C20 F4 70.3(6)
F2 C19 C20 F5 73.9(6)
F1 C19 C20 F5 -178.5(5)
Ni1 C19 C20 F5 -51.0(6)
F2 C19 C20 F3 -42.7(7)
F1 C19 C20 F3 64.8(7)
Ni1 C19 C20 F3 -167.7(4)
C19 Ni1 C21 F7 -66.7(5)
N1 Ni1 C21 F7 87.6(5)
N2 Ni1 C21 F7 172.9(4)
C19 Ni1 C21 F6 176.1(4)
N1 Ni1 C21 F6 -29.6(4)
N2 Ni1 C21 F6 55.6(7)
C19 Ni1 C21 C22 62.2(5)
N1 Ni1 C21 C22 -143.5(5)
N2 Ni1 C21 C22 -58.2(8)
F7 C21 C22 F9 37.1(7)
F6 C21 C22 F9 145.0(5)
Ni1 C21 C22 F9 -98.3(6)
F7 C21 C22 F10 156.8(5)
F6 C21 C22 F10 -95.3(6)
Ni1 C21 C22 F10 21.3(7)
F7 C21 C22 F8 -84.2(7)
F6 C21 C22 F8 23.7(7)
Ni1 C21 C22 F8 140.4(5)
